data_2207103
loop_
_publ_author_name
'Yao-Cheng Shi'
'Chun-Xia Sui'
'Hua-Mei Yang'

_publ_section_title
;
 Ethyl
 2-[1-(ferrocenylcarbonyl)prop-1-en-2-ylamino]-3-hydroxypropionate
 dichloromethane solvate
;
_journal_coeditor_code XU6040
_journal_issue 10
_journal_name_full 'Acta Crystallographica Section E'
_journal_page_first m1900
_journal_page_last m1901
_journal_paper_doi 10.1107/S1600536805027212
_journal_volume 61
_journal_year 2005
_chemical_formula_iupac '[Fe (C5 H5) (C14 H18 N O4)], C H2 Cl2'
_chemical_formula_moiety 'C19 H23 Fe N O4, C H2 Cl2'
_chemical_formula_sum 'C20 H25 Cl2 Fe N O4'
_chemical_formula_weight 470.16
_chemical_name_systematic
;
Ethyl 2-[1-(ferrocenylcarbonyl)prop-1-en-2-ylamino]-3-hydroxypropionate
dichloromethane solvate
;
_space_group_IT_number 14
_space_group_name_Hall '-P 2ybc'
_symmetry_cell_setting monoclinic
_symmetry_space_group_name_Hall '-P 2ybc'
_symmetry_space_group_name_H-M 'P 1 21/c 1'
_atom_sites_solution_hydrogens geom
_atom_sites_solution_primary direct
_atom_sites_solution_secondary difmap
_audit_creation_method SHELXL-97
_cell_angle_alpha 90.00
_cell_angle_beta 114.11(3)
_cell_angle_gamma 90.00
_cell_formula_units_Z 4
_cell_length_a 10.836(3)
_cell_length_b 22.2556(15)
_cell_length_c 10.023(2)
_cell_measurement_reflns_used 25
_cell_measurement_temperature 293
_cell_measurement_theta_max 13
_cell_measurement_theta_min 10
_cell_volume 2206.3(9)
_computing_cell_refinement 'CAD-4 Software'
_computing_data_collection 'CAD-4 Software (Enraf--Nonius, 1989)'
_computing_data_reduction 'XCAD4 (Harms & Wocadlo, 1995)'
_computing_molecular_graphics 'PLATON (Spek, 2003)'
_computing_publication_material PLATON
_computing_structure_refinement 'SHELXL97 (Sheldrick, 1997) and OscailX'
_computing_structure_solution 'SHELXS97 (Sheldrick, 1997) and OscailX (McArdle, 2005)'
_diffrn_ambient_temperature 294(2)
_diffrn_measured_fraction_theta_full 1.00
_diffrn_measured_fraction_theta_max 1.00
_diffrn_measurement_device_type 'Enraf-Nonius CAD-4'
_diffrn_measurement_method \w/2\q
_diffrn_radiation_monochromator graphite
_diffrn_radiation_source 'fine-focus sealed tube'
_diffrn_radiation_type MoK\a
_diffrn_radiation_wavelength 0.71073
_diffrn_reflns_av_R_equivalents 0.041
_diffrn_reflns_av_sigmaI/netI 0.066
_diffrn_reflns_limit_h_max 12
_diffrn_reflns_limit_h_min -13
_diffrn_reflns_limit_k_max 0
_diffrn_reflns_limit_k_min -27
_diffrn_reflns_limit_l_max 12
_diffrn_reflns_limit_l_min 0
_diffrn_reflns_number 4580
_diffrn_reflns_theta_full 26.0
_diffrn_reflns_theta_max 26.0
_diffrn_reflns_theta_min 1.8
_diffrn_standards_decay_% 0.1
_diffrn_standards_interval_count 200
_diffrn_standards_interval_time 120
_diffrn_standards_number 3
_exptl_absorpt_coefficient_mu 0.950
_exptl_absorpt_correction_T_max 0.821
_exptl_absorpt_correction_T_min 0.702
_exptl_absorpt_correction_type empirical
_exptl_absorpt_process_details '\y scan (North et al., 1968)'
_exptl_crystal_colour Red
_exptl_crystal_density_diffrn 1.416
_exptl_crystal_density_method 'not measured'
_exptl_crystal_description Block
_exptl_crystal_F_000 976
_exptl_crystal_size_max 0.40
_exptl_crystal_size_mid 0.30
_exptl_crystal_size_min 0.20
_refine_diff_density_max 0.60
_refine_diff_density_min -0.75
_refine_ls_extinction_method none
_refine_ls_goodness_of_fit_ref 1.055
_refine_ls_hydrogen_treatment constr
_refine_ls_matrix_type full
_refine_ls_number_parameters 255
_refine_ls_number_reflns 4325
_refine_ls_number_restraints 68
_refine_ls_restrained_S_all 1.098
_refine_ls_R_factor_all 0.129
_refine_ls_R_factor_gt 0.065
_refine_ls_shift/su_max 0.000
_refine_ls_shift/su_mean 0.000
_refine_ls_structure_factor_coef Fsqd
_refine_ls_weighting_details 'calc w=1/[\s^2^(Fo^2^)+(0.0984P)^2^+1.6775P] where P=(Fo^2^+2Fc^2^)/3'
_refine_ls_weighting_scheme calc
_refine_ls_wR_factor_gt 0.162
_refine_ls_wR_factor_ref 0.202
_reflns_number_gt 2542
_reflns_number_total 4325
_reflns_threshold_expression I>2\s(I)
_cod_data_source_file xu6040.cif
_cod_data_source_block I
_cod_depositor_comments
;
The following automatic conversions were performed:
'_symmetry_cell_setting' value 'Monoclinic' changed to 'monoclinic'
according to '/home/saulius/struct/CIF-dictionaries/cif_core.dic'
dictionary named 'cif_core.dic' version 2.4.1 from 2010-06-29.

Automatic conversion script
Id: cif_fix_enum 1527 2010-12-29 10:47:43Z saulius 

The following automatic conversions were performed:

'_symmetry_cell_setting' value 'Monoclinic' changed to 'monoclinic'
according to /home/saulius/struct/CIF-dictionaries/cif_core.dic
dictionary named 'cif_core.dic' version 2.4.1 from 2010-06-29.

Automatic conversion script
Id: cif_fix_values 1715 2011-07-08 13:25:40Z adriana 
;
_cod_original_sg_symbol_H-M 'P 21/c'
_cod_database_code 2207103

loop_
_symmetry_equiv_pos_as_xyz
'x, y, z'
'-x, y+1/2, -z+1/2'
'-x, -y, -z'
'x, -y-1/2, z-1/2'

loop_
_atom_site_label
_atom_site_fract_x
_atom_site_fract_y
_atom_site_fract_z
_atom_site_U_iso_or_equiv
_atom_site_adp_type
_atom_site_calc_flag
_atom_site_refinement_flags
_atom_site_occupancy
_atom_site_type_symbol
Fe 0.43007(7) 0.33067(4) 0.06194(8) 0.0434(3) Uani d . 1 Fe
Cl1 0.2218(4) 0.48229(17) 0.6702(3) 0.1599(14) Uani d . 1 Cl
Cl2 0.1772(4) 0.38519(12) 0.4686(4) 0.1481(13) Uani d . 1 Cl
N 0.2765(4) 0.5549(2) 0.2131(4) 0.0467(11) Uani d . 1 N
H1N 0.3299 0.5292 0.2732 0.056 Uiso calc R 1 H
O1 0.1581(4) 0.67980(18) 0.3566(5) 0.0655(12) Uani d D 1 O
O2 0.0720(4) 0.5882(2) 0.2945(5) 0.0697(12) Uani d . 1 O
O3 0.4033(4) 0.5797(2) 0.5084(4) 0.0636(12) Uani d . 1 O
H3 0.4721 0.5823 0.5840 0.095 Uiso calc R 1 H
O4 0.3514(4) 0.44327(17) 0.2816(4) 0.0510(10) Uani d . 1 O
C1 0.0707(10) 0.7566(4) 0.4583(12) 0.125(3) Uani d DU 1 C
H1A 0.1605 0.7636 0.5307 0.187 Uiso calc R 1 H
H1B 0.0066 0.7647 0.4996 0.187 Uiso calc R 1 H
H1C 0.0533 0.7827 0.3762 0.187 Uiso calc R 1 H
C2 0.0576(7) 0.6933(3) 0.4095(9) 0.084(2) Uani d DU 1 C
H2A 0.0682 0.6670 0.4905 0.101 Uiso calc R 1 H
H2B -0.0315 0.6867 0.3326 0.101 Uiso calc R 1 H
C3 0.1563(6) 0.6248(3) 0.3075(6) 0.0481(13) Uani d . 1 C
C4 0.2780(5) 0.6142(2) 0.2699(6) 0.0423(12) Uani d . 1 C
H4 0.2761 0.6437 0.1966 0.051 Uiso calc R 1 H
C5 0.4086(6) 0.6218(3) 0.4064(6) 0.0509(13) Uani d . 1 C
H5A 0.4864 0.6142 0.3842 0.061 Uiso calc R 1 H
H5B 0.4153 0.6622 0.4447 0.061 Uiso calc R 1 H
C6 0.1181(6) 0.5780(3) -0.0371(6) 0.0543(14) Uani d . 1 C
H6A 0.0571 0.5985 -0.0051 0.081 Uiso calc R 1 H
H6B 0.0673 0.5566 -0.1259 0.081 Uiso calc R 1 H
H6C 0.1759 0.6068 -0.0545 0.081 Uiso calc R 1 H
C7 0.2023(5) 0.5346(2) 0.0783(5) 0.0407(11) Uani d . 1 C
C8 0.2050(5) 0.4746(2) 0.0446(5) 0.0417(12) Uani d . 1 C
H8 0.1543 0.4623 -0.0509 0.050 Uiso calc R 1 H
C9 0.2814(5) 0.4308(2) 0.1487(5) 0.0404(11) Uani d . 1 C
C10 0.2774(5) 0.3680(2) 0.1020(5) 0.0410(12) Uani d . 1 C
C11 0.2277(5) 0.3449(2) -0.0449(6) 0.0475(13) Uani d U 1 C
H11 0.1849 0.3670 -0.1303 0.057 Uiso calc R 1 H
C12 0.2557(6) 0.2824(3) -0.0358(6) 0.0533(14) Uani d U 1 C
H12 0.2344 0.2564 -0.1147 0.064 Uiso calc R 1 H
C13 0.3215(6) 0.2661(3) 0.1131(6) 0.0552(14) Uani d U 1 C
H13 0.3506 0.2278 0.1490 0.066 Uiso calc R 1 H
C14 0.3352(6) 0.3187(2) 0.1980(6) 0.0500(14) Uani d U 1 C
H14 0.3753 0.3206 0.2995 0.060 Uiso calc R 1 H
C15 0.5180(8) 0.3676(4) -0.0629(9) 0.081(2) Uani d U 1 C
H15 0.4718 0.3831 -0.1564 0.098 Uiso calc R 1 H
C16 0.5622(7) 0.3082(4) -0.0286(8) 0.0745(19) Uani d U 1 C
H16 0.5511 0.2773 -0.0948 0.089 Uiso calc R 1 H
C17 0.6261(6) 0.3040(3) 0.1235(8) 0.0706(18) Uani d U 1 C
H17 0.6651 0.2696 0.1764 0.085 Uiso calc R 1 H
C18 0.6215(7) 0.3607(3) 0.1829(8) 0.0692(18) Uani d U 1 C
H18 0.6565 0.3703 0.2818 0.083 Uiso calc R 1 H
C19 0.5557(7) 0.3995(3) 0.0687(9) 0.0750(19) Uani d U 1 C
H19 0.5392 0.4400 0.0774 0.090 Uiso calc R 1 H
C20 0.1947(12) 0.4618(4) 0.4968(10) 0.116(3) Uani d . 1 C
H20A 0.2699 0.4756 0.4760 0.139 Uiso calc R 1 H
H20B 0.1136 0.4815 0.4288 0.139 Uiso calc R 1 H

loop_
_atom_site_aniso_label
_atom_site_aniso_U_11
_atom_site_aniso_U_22
_atom_site_aniso_U_33
_atom_site_aniso_U_12
_atom_site_aniso_U_13
_atom_site_aniso_U_23
Fe 0.0428(4) 0.0477(5) 0.0435(4) 0.0000(4) 0.0214(3) -0.0049(4)
Cl1 0.213(4) 0.184(3) 0.109(2) -0.069(3) 0.092(2) -0.024(2)
Cl2 0.185(3) 0.0938(19) 0.227(4) -0.0155(18) 0.146(3) 0.002(2)
N 0.050(3) 0.049(3) 0.037(2) 0.006(2) 0.014(2) 0.001(2)
O1 0.057(2) 0.059(3) 0.089(3) -0.006(2) 0.038(2) -0.029(2)
O2 0.053(2) 0.068(3) 0.092(3) -0.018(2) 0.034(2) -0.015(2)
O3 0.063(3) 0.079(3) 0.037(2) -0.007(2) 0.0088(18) 0.004(2)
O4 0.061(2) 0.055(2) 0.0316(19) 0.0084(18) 0.0130(17) -0.0043(17)
C1 0.113(5) 0.125(6) 0.151(6) 0.004(4) 0.070(5) -0.042(5)
C2 0.066(4) 0.095(4) 0.100(4) 0.002(3) 0.042(3) -0.028(4)
C3 0.047(3) 0.051(3) 0.042(3) -0.002(3) 0.013(2) -0.003(3)
C4 0.047(3) 0.042(3) 0.038(3) -0.001(2) 0.018(2) -0.001(2)
C5 0.046(3) 0.053(3) 0.054(3) -0.004(3) 0.020(3) -0.004(3)
C6 0.051(3) 0.063(4) 0.041(3) 0.002(3) 0.011(3) 0.003(3)
C7 0.037(3) 0.047(3) 0.038(3) -0.001(2) 0.015(2) -0.001(2)
C8 0.038(3) 0.054(3) 0.031(2) 0.000(2) 0.012(2) -0.005(2)
C9 0.037(3) 0.051(3) 0.039(3) -0.001(2) 0.022(2) -0.004(2)
C10 0.037(3) 0.054(3) 0.037(3) 0.001(2) 0.020(2) 0.001(2)
C11 0.046(2) 0.051(3) 0.045(2) -0.003(2) 0.018(2) -0.006(2)
C12 0.053(3) 0.050(3) 0.054(3) -0.007(2) 0.019(2) -0.013(2)
C13 0.061(3) 0.048(3) 0.059(3) -0.004(2) 0.026(2) 0.004(2)
C14 0.056(3) 0.052(3) 0.047(3) -0.008(2) 0.026(2) -0.003(2)
C15 0.072(4) 0.103(4) 0.082(4) -0.007(3) 0.044(3) 0.015(3)
C16 0.069(3) 0.089(4) 0.080(4) -0.001(3) 0.046(3) -0.018(3)
C17 0.055(3) 0.075(4) 0.083(4) 0.009(3) 0.029(3) -0.007(3)
C18 0.054(3) 0.083(4) 0.074(3) -0.007(3) 0.029(3) -0.020(3)
C19 0.063(3) 0.069(4) 0.105(4) -0.006(3) 0.046(3) -0.004(3)
C20 0.174(10) 0.093(7) 0.102(7) 0.027(6) 0.079(7) 0.032(5)

loop_
_atom_type_symbol
_atom_type_description
_atom_type_scat_dispersion_real
_atom_type_scat_dispersion_imag
_atom_type_scat_source
C C 0.0033 0.0000 'International Tables Vol C Tables 4.2.6.8 and 6.1.1.4'
H H 0.0000 0.0000 'International Tables Vol C Tables 4.2.6.8 and 6.1.1.4'
N N 0.0061 0.0000 'International Tables Vol C Tables 4.2.6.8 and 6.1.1.4'
O O 0.0106 0.0000 'International Tables Vol C Tables 4.2.6.8 and 6.1.1.4'
Cl Cl 0.1484 0.0000 'International Tables Vol C Tables 4.2.6.8 and 6.1.1.4'
Fe Fe 0.3463 0.0000 'International Tables Vol C Tables 4.2.6.8 and 6.1.1.4'

loop_
_geom_angle_atom_site_label_1
_geom_angle_atom_site_label_2
_geom_angle_atom_site_label_3
_geom_angle
_geom_angle_publ_flag
C15 Fe C14 163.7(3) ?
C15 Fe C10 125.5(3) ?
C14 Fe C10 41.0(2) ?
C15 Fe C19 40.4(3) ?
C14 Fe C19 126.3(3) ?
C10 Fe C19 105.8(3) ?
C15 Fe C11 106.8(3) ?
C14 Fe C11 69.0(2) ?
C10 Fe C11 41.5(2) ?
C19 Fe C11 117.6(3) ?
C15 Fe C18 67.3(3) ?
C14 Fe C18 108.3(3) ?
C10 Fe C18 117.4(2) ?
C19 Fe C18 39.5(3) ?
C11 Fe C18 151.3(3) ?
C15 Fe C12 119.5(3) ?
C14 Fe C12 68.3(2) ?
C10 Fe C12 69.0(2) ?
C19 Fe C12 152.7(3) ?
C11 Fe C12 40.7(2) ?
C18 Fe C12 166.9(3) ?
C15 Fe C17 67.2(3) ?
C14 Fe C17 120.5(3) ?
C10 Fe C17 152.7(2) ?
C19 Fe C17 67.0(3) ?
C11 Fe C17 165.6(2) ?
C18 Fe C17 40.2(3) ?
C12 Fe C17 129.5(3) ?
C15 Fe C16 40.2(3) ?
C14 Fe C16 154.5(3) ?
C10 Fe C16 164.0(3) ?
C19 Fe C16 67.6(3) ?
C11 Fe C16 127.2(3) ?
C18 Fe C16 67.5(3) ?
C12 Fe C16 109.7(3) ?
C17 Fe C16 39.9(3) ?
C15 Fe C13 154.1(3) ?
C14 Fe C13 40.6(2) ?
C10 Fe C13 68.9(2) ?
C19 Fe C13 164.8(3) ?
C11 Fe C13 68.6(2) ?
C18 Fe C13 128.9(3) ?
C12 Fe C13 40.4(2) ?
C17 Fe C13 110.7(3) ?
C16 Fe C13 121.1(3) ?
C7 N C4 128.0(4) ?
C7 N H1N 116.0 ?
C4 N H1N 116.0 ?
C3 O1 C2 116.0(5) ?
C5 O3 H3 109.5 ?
C2 C1 H1A 109.5 ?
C2 C1 H1B 109.5 ?
H1A C1 H1B 109.5 ?
C2 C1 H1C 109.5 ?
H1A C1 H1C 109.5 ?
H1B C1 H1C 109.5 ?
O1 C2 C1 109.9(6) ?
O1 C2 H2A 109.7 ?
C1 C2 H2A 109.7 ?
O1 C2 H2B 109.7 ?
C1 C2 H2B 109.7 ?
H2A C2 H2B 108.2 ?
O1 C3 O2 124.8(5) y
O1 C3 C4 110.7(5) y
O2 C3 C4 124.6(5) y
N C4 C5 108.3(4) ?
N C4 C3 111.6(4) ?
C5 C4 C3 109.9(4) ?
N C4 H4 109.0 ?
C5 C4 H4 109.0 ?
C3 C4 H4 109.0 ?
O3 C5 C4 106.3(4) ?
O3 C5 H5A 110.5 ?
C4 C5 H5A 110.5 ?
O3 C5 H5B 110.5 ?
C4 C5 H5B 110.5 ?
H5A C5 H5B 108.7 ?
C7 C6 H6A 109.5 ?
C7 C6 H6B 109.5 ?
H6A C6 H6B 109.5 ?
C7 C6 H6C 109.5 ?
H6A C6 H6C 109.5 ?
H6B C6 H6C 109.5 ?
N C7 C6 119.2(5) y
N C7 C8 120.6(5) y
C6 C7 C8 120.1(5) y
C7 C8 C9 123.3(5) y
C7 C8 H8 118.4 ?
C9 C8 H8 118.4 ?
O4 C9 C8 122.8(5) y
O4 C9 C10 118.1(5) y
C8 C9 C10 119.1(4) y
C14 C10 C11 107.0(5) ?
C14 C10 C9 124.8(5) ?
C11 C10 C9 128.0(5) ?
C14 C10 Fe 69.5(3) ?
C11 C10 Fe 69.3(3) ?
C9 C10 Fe 122.1(3) ?
C12 C11 C10 107.7(5) ?
C12 C11 Fe 69.9(3) ?
C10 C11 Fe 69.2(3) ?
C12 C11 H11 126.2 ?
C10 C11 H11 126.2 ?
Fe C11 H11 126.3 ?
C13 C12 C11 108.8(5) ?
C13 C12 Fe 70.1(3) ?
C11 C12 Fe 69.3(3) ?
C13 C12 H12 125.6 ?
C11 C12 H12 125.6 ?
Fe C12 H12 126.5 ?
C12 C13 C14 107.8(5) ?
C12 C13 Fe 69.5(3) ?
C14 C13 Fe 69.0(3) ?
C12 C13 H13 126.1 ?
C14 C13 H13 126.1 ?
Fe C13 H13 127.0 ?
C13 C14 C10 108.7(5) ?
C13 C14 Fe 70.4(3) ?
C10 C14 Fe 69.5(3) ?
C13 C14 H14 125.6 ?
C10 C14 H14 125.6 ?
Fe C14 H14 126.1 ?
C16 C15 C19 107.9(7) ?
C16 C15 Fe 70.5(4) ?
C19 C15 Fe 69.9(4) ?
C16 C15 H15 126.0 ?
C19 C15 H15 126.0 ?
Fe C15 H15 125.2 ?
C17 C16 C15 107.4(7) ?
C17 C16 Fe 69.9(4) ?
C15 C16 Fe 69.3(4) ?
C17 C16 H16 126.3 ?
C15 C16 H16 126.3 ?
Fe C16 H16 126.0 ?
C16 C17 C18 108.4(7) ?
C16 C17 Fe 70.1(4) ?
C18 C17 Fe 69.8(4) ?
C16 C17 H17 125.8 ?
C18 C17 H17 125.8 ?
Fe C17 H17 125.8 ?
C19 C18 C17 107.9(7) ?
C19 C18 Fe 69.9(4) ?
C17 C18 Fe 70.0(4) ?
C19 C18 H18 126.1 ?
C17 C18 H18 126.1 ?
Fe C18 H18 125.6 ?
C18 C19 C15 108.4(7) ?
C18 C19 Fe 70.5(4) ?
C15 C19 Fe 69.7(4) ?
C18 C19 H19 125.8 ?
C15 C19 H19 125.8 ?
Fe C19 H19 125.6 ?
Cl1 C20 Cl2 113.2(5) ?
Cl1 C20 H20A 108.9 ?
Cl2 C20 H20A 108.9 ?
Cl1 C20 H20B 108.9 ?
Cl2 C20 H20B 108.9 ?
H20A C20 H20B 107.8 ?

loop_
_geom_bond_atom_site_label_1
_geom_bond_atom_site_label_2
_geom_bond_distance
_geom_bond_publ_flag
N C4 1.434(6) y
N C7 1.337(6) y
N H1N 0.8600 ?
O1 C2 1.425(6) y
O1 C3 1.316(7) y
O2 C3 1.191(7) y
O3 C5 1.404(7) y
O3 H3 0.8200 ?
O4 C9 1.266(6) y
C1 C2 1.479(8) y
C1 H1A 0.9600 ?
C1 H1B 0.9600 ?
C1 H1C 0.9600 ?
C2 H2A 0.9700 ?
C2 H2B 0.9700 ?
C3 C4 1.530(7) ?
C4 C5 1.524(7) ?
C4 H4 0.9800 ?
C5 H5A 0.9700 ?
C5 H5B 0.9700 ?
C6 C7 1.497(7) y
C6 H6A 0.9600 ?
C6 H6B 0.9600 ?
C6 H6C 0.9600 ?
C7 C8 1.381(7) y
C8 C9 1.421(7) y
C8 H8 0.9300 ?
C9 C10 1.469(7) y
C10 C14 1.425(8) ?
C10 C11 1.441(7) ?
C11 C12 1.419(8) ?
C11 H11 0.9300 ?
C12 C13 1.413(8) ?
C12 H12 0.9300 ?
C13 C14 1.418(8) ?
C13 H13 0.9300 ?
C14 H14 0.9300 ?
C15 C16 1.400(11) ?
C15 C19 1.405(10) ?
C15 H15 0.9300 ?
C16 C17 1.396(9) ?
C16 H16 0.9300 ?
C17 C18 1.404(9) ?
C17 H17 0.9300 ?
C18 C19 1.378(10) ?
C18 H18 0.9300 ?
C19 H19 0.9300 ?
C20 H20A 0.9700 ?
C20 H20B 0.9700 ?
Fe C15 2.030(7) ?
Fe C14 2.033(5) ?
Fe C10 2.033(5) ?
Fe C19 2.033(7) ?
Fe C11 2.034(6) ?
Fe C18 2.040(7) ?
Fe C12 2.042(6) ?
Fe C17 2.043(6) ?
Fe C16 2.045(6) ?
Fe C13 2.050(6) ?
Cl1 C20 1.703(9) ?
Cl2 C20 1.725(10) ?

loop_
_geom_hbond_atom_site_label_D
_geom_hbond_atom_site_label_H
_geom_hbond_atom_site_label_A
_geom_hbond_site_symmetry_A
_geom_hbond_distance_DH
_geom_hbond_distance_HA
_geom_hbond_distance_DA
_geom_hbond_angle_DHA
_geom_hbond_publ_flag
O3 H3 O4 3_666 0.82 1.92 2.681(6) 154 y
N H1N O4 . 0.86 1.92 2.617(6) 137 y
C20 H20A O4 . 0.97 2.55 3.270(10) 131 y
